data_4312952
loop_
_publ_author_name
'Li-Yi Zhang'
'Lin-Xi Shi'
'Zhong-Ning Chen'

_publ_contact_author
;
Zhong-Ning Chen
Fujian Institute of Research on the Structure of Matter, 
Chinese Academy of Sciences, Fuzhou, Fujian 350002, China.
;
_publ_contact_author_email '  czn@ms.fjirsm.ac.cn '
_publ_section_title
;
 Syntheses, Structures, and Electronic Interactions of
 Dicyanamide/Tricyanomethanide-Bridged Binuclear Organometallic Complexes
;
_journal_name_full 'Inorganic Chemistry'
_journal_page_first 633
_journal_page_last 640
_journal_paper_doi 10.1021/ic025879t
_journal_volume 42
_journal_year 2003
_chemical_formula_sum 'C34 H31 Cl Fe N3 P2'
_chemical_formula_weight 634.86
_chemical_name_systematic
;
 ?
;
_space_group_IT_number 2
_symmetry_cell_setting triclinic
_symmetry_space_group_name_Hall '-P 1'
_symmetry_space_group_name_H-M 'P -1'
_atom_sites_solution_hydrogens geom
_atom_sites_solution_primary direct
_atom_sites_solution_secondary difmap
_audit_creation_method SHELXL-97
_cell_angle_alpha 88.5290(10)
_cell_angle_beta 82.1810(10)
_cell_angle_gamma 88.9240(10)
_cell_formula_units_Z 2
_cell_length_a 9.5782(3)
_cell_length_b 11.0580(3)
_cell_length_c 14.4083(4)
_cell_measurement_reflns_used 4629
_cell_measurement_temperature 293(2)
_cell_measurement_theta_max 25.14
_cell_measurement_theta_min 1.43
_cell_volume 1511.20(8)
_computing_cell_refinement 'Siemens SMART & SAINT'
_computing_data_collection 'Siemens SMART'
_computing_data_reduction 'Siemens XPREP'
_computing_structure_refinement 'Siemens SHELXTL'
_computing_structure_solution 'Siemens SHELXTL'
_diffrn_ambient_temperature 293(2)
_diffrn_measured_fraction_theta_full 0.987
_diffrn_measured_fraction_theta_max 0.987
_diffrn_measurement_device_type 'Siemens SMART CCD'
_diffrn_radiation_monochromator graphite
_diffrn_radiation_source 'fine-focus sealed tube'
_diffrn_radiation_type MoK\a
_diffrn_radiation_wavelength 0.71073
_diffrn_reflns_av_R_equivalents 0.0274
_diffrn_reflns_av_sigmaI/netI 0.0390
_diffrn_reflns_limit_h_max 11
_diffrn_reflns_limit_h_min -11
_diffrn_reflns_limit_k_max 13
_diffrn_reflns_limit_k_min -12
_diffrn_reflns_limit_l_max 17
_diffrn_reflns_limit_l_min -10
_diffrn_reflns_number 7969
_diffrn_reflns_theta_full 25.14
_diffrn_reflns_theta_max 25.14
_diffrn_reflns_theta_min 1.43
_diffrn_standards_decay_% none
_diffrn_standards_interval_count none
_diffrn_standards_interval_time none
_diffrn_standards_number none
_exptl_absorpt_coefficient_mu 0.722
_exptl_absorpt_correction_T_max 1.0000
_exptl_absorpt_correction_T_min .7739
_exptl_absorpt_correction_type empirical
_exptl_absorpt_process_details 'SADABS (Sheldrick, 1996)'
_exptl_crystal_colour red
_exptl_crystal_density_diffrn 1.395
_exptl_crystal_density_method 'not measured'
_exptl_crystal_description prism
_exptl_crystal_F_000 658
_exptl_crystal_size_max .55
_exptl_crystal_size_mid .55
_exptl_crystal_size_min .22
_refine_diff_density_max 0.820
_refine_diff_density_min -0.765
_refine_diff_density_rms 0.079
_refine_ls_extinction_method none
_refine_ls_goodness_of_fit_ref 1.157
_refine_ls_hydrogen_treatment mixed
_refine_ls_matrix_type full
_refine_ls_number_parameters 370
_refine_ls_number_reflns 5338
_refine_ls_number_restraints 2
_refine_ls_restrained_S_all 1.159
_refine_ls_R_factor_all 0.0787
_refine_ls_R_factor_gt 0.0608
_refine_ls_shift/su_max 0.001
_refine_ls_shift/su_mean 0.000
_refine_ls_structure_factor_coef Fsqd
_refine_ls_weighting_details 'calc w=1/[\s^2^(Fo^2^)+(0.0503P)^2^+3.2655P] where P=(Fo^2^+2Fc^2^)/3'
_refine_ls_weighting_scheme calc
_refine_ls_wR_factor_gt 0.1396
_refine_ls_wR_factor_ref 0.1562
_reflns_number_gt 4454
_reflns_number_total 5338
_reflns_threshold_expression >2sigma(I)
_cod_data_source_file ic025879t-6_s1_1.cif
_cod_data_source_block 1(Compound3)
_cod_depositor_comments
;
The following automatic conversions were performed:

'_symmetry_cell_setting' value 'Triclinic' changed to 'triclinic'
according to the built-in table from CIF Core dictionary named
'cif_core.dic' version 2.4.1 from 2010-06-29.

Automatic conversion script
Id: cif_fix_values 1646 2011-03-28 12:23:43Z adriana 
;
_cod_database_code 4312952

loop_
_symmetry_equiv_pos_as_xyz
'x, y, z'
'-x, -y, -z'

loop_
_atom_site_label
_atom_site_type_symbol
_atom_site_fract_x
_atom_site_fract_y
_atom_site_fract_z
_atom_site_U_iso_or_equiv
_atom_site_adp_type
_atom_site_occupancy
_atom_site_symmetry_multiplicity
_atom_site_calc_flag
_atom_site_refinement_flags
_atom_site_disorder_assembly
_atom_site_disorder_group
Fe1 Fe 0.65162(6) 0.63060(5) 1.77397(4) 0.03392(18) Uani 1 1 d . . .
P1 P 0.84517(12) 0.69432(10) 1.82321(7) 0.0358(3) Uani 1 1 d . . .
P2 P 0.76712(11) 0.45908(10) 1.73939(7) 0.0354(3) Uani 1 1 d . . .
N3 N 0.7607(6) 0.7446(5) 1.4812(3) 0.0701(14) Uani 1 1 d . . .
N1 N 0.7116(4) 0.6810(3) 1.6459(2) 0.0408(8) Uani 1 1 d . . .
N2 N 0.7151(5) 0.6361(5) 1.3428(3) 0.0755(15) Uani 1 1 d . . .
C1 C 0.7321(5) 0.7036(4) 1.5677(3) 0.0437(10) Uani 1 1 d . . .
C2 C 0.7329(5) 0.6817(5) 1.4102(3) 0.0513(12) Uani 1 1 d . . .
C3 C 0.9560(5) 0.4871(4) 1.7370(3) 0.0428(10) Uani 1 1 d . . .
H3A H 1.0054 0.4110 1.7450 0.051 Uiso 1 1 calc R . .
H3B H 0.9935 0.5224 1.6767 0.051 Uiso 1 1 calc R . .
C4 C 0.9811(5) 0.5726(4) 1.8148(3) 0.0463(11) Uani 1 1 d . . .
H4A H 1.0741 0.6073 1.8008 0.056 Uiso 1 1 calc R . .
H4B H 0.9762 0.5281 1.8740 0.056 Uiso 1 1 calc R . .
C11 C 0.8364(5) 0.7356(4) 1.9461(3) 0.0387(9) Uani 1 1 d . . .
C12 C 0.8079(5) 0.6474(4) 2.0166(3) 0.0444(11) Uani 1 1 d . . .
H12A H 0.7965 0.5676 2.0006 0.053 Uiso 1 1 calc R . .
C13 C 0.7963(5) 0.6768(5) 2.1100(3) 0.0465(11) Uani 1 1 d . . .
H13A H 0.7771 0.6170 2.1563 0.056 Uiso 1 1 calc R . .
C14 C 0.8132(5) 0.7948(5) 2.1348(3) 0.0539(12) Uani 1 1 d . . .
H14A H 0.8055 0.8147 2.1976 0.065 Uiso 1 1 calc R . .
C15 C 0.8415(6) 0.8826(5) 2.0664(3) 0.0564(13) Uani 1 1 d . . .
H15A H 0.8533 0.9621 2.0832 0.068 Uiso 1 1 calc R . .
C16 C 0.8528(5) 0.8545(4) 1.9722(3) 0.0448(11) Uani 1 1 d . . .
H16A H 0.8713 0.9151 1.9265 0.054 Uiso 1 1 calc R . .
C21 C 0.9327(5) 0.8251(4) 1.7618(3) 0.0431(10) Uani 1 1 d . . .
C22 C 1.0745(5) 0.8480(5) 1.7619(3) 0.0517(12) Uani 1 1 d . . .
H22A H 1.1294 0.7954 1.7937 0.062 Uiso 1 1 calc R . .
C23 C 1.1338(7) 0.9479(6) 1.7152(4) 0.0695(17) Uani 1 1 d . . .
H23A H 1.2293 0.9618 1.7149 0.083 Uiso 1 1 calc R . .
C24 C 1.0553(8) 1.0270(6) 1.6693(5) 0.080(2) Uani 1 1 d . . .
H24A H 1.0975 1.0939 1.6374 0.096 Uiso 1 1 calc R . .
C25 C 0.9137(8) 1.0084(5) 1.6701(5) 0.0787(18) Uani 1 1 d . . .
H25A H 0.8593 1.0635 1.6401 0.094 Uiso 1 1 calc R . .
C26 C 0.8527(6) 0.9071(5) 1.7159(4) 0.0573(13) Uani 1 1 d . . .
H26A H 0.7571 0.8937 1.7159 0.069 Uiso 1 1 calc R . .
C31 C 0.7611(5) 0.3959(4) 1.6239(3) 0.0392(10) Uani 1 1 d . . .
C32 C 0.6404(5) 0.4084(4) 1.5817(3) 0.0458(11) Uani 1 1 d . . .
H32A H 0.5618 0.4483 1.6125 0.055 Uiso 1 1 calc R . .
C33 C 0.6359(6) 0.3618(5) 1.4938(4) 0.0586(13) Uani 1 1 d . . .
H33A H 0.5541 0.3700 1.4659 0.070 Uiso 1 1 calc R . .
C34 C 0.7521(6) 0.3036(5) 1.4477(4) 0.0614(14) Uani 1 1 d . . .
H34A H 0.7495 0.2740 1.3881 0.074 Uiso 1 1 calc R . .
C35 C 0.8707(6) 0.2891(5) 1.4893(4) 0.0640(15) Uani 1 1 d . . .
H35A H 0.9482 0.2479 1.4584 0.077 Uiso 1 1 calc R . .
C36 C 0.8777(5) 0.3350(5) 1.5769(3) 0.0537(12) Uani 1 1 d . . .
H36A H 0.9597 0.3253 1.6044 0.064 Uiso 1 1 calc R . .
C41 C 0.7274(5) 0.3267(4) 1.8167(3) 0.0409(10) Uani 1 1 d . . .
C42 C 0.8062(5) 0.2940(5) 1.8867(4) 0.0571(13) Uani 1 1 d . . .
H42A H 0.8850 0.3386 1.8945 0.069 Uiso 1 1 calc R . .
C43 C 0.7698(6) 0.1957(6) 1.9453(4) 0.0711(16) Uani 1 1 d . . .
H43A H 0.8247 0.1746 1.9919 0.085 Uiso 1 1 calc R . .
C44 C 0.6548(6) 0.1294(5) 1.9359(4) 0.0655(15) Uani 1 1 d . . .
H44A H 0.6312 0.0630 1.9755 0.079 Uiso 1 1 calc R . .
C45 C 0.5743(6) 0.1610(5) 1.8678(4) 0.0656(15) Uani 1 1 d . . .
H45A H 0.4951 0.1164 1.8611 0.079 Uiso 1 1 calc R . .
C46 C 0.6100(6) 0.2596(5) 1.8084(4) 0.0560(13) Uani 1 1 d . . .
H46A H 0.5541 0.2807 1.7623 0.067 Uiso 1 1 calc R . .
C51 C 0.5117(6) 0.7557(6) 1.8440(5) 0.0745(19) Uani 1 1 d . . .
H51A H 0.5328 0.8390 1.8583 0.089 Uiso 1 1 calc R . .
C52 C 0.5263(5) 0.6537(7) 1.9000(3) 0.0693(18) Uani 1 1 d . . .
H52A H 0.5580 0.6521 1.9618 0.083 Uiso 1 1 calc R . .
C53 C 0.4800(6) 0.5545(5) 1.8548(5) 0.0708(18) Uani 1 1 d . . .
H53A H 0.4729 0.4709 1.8790 0.085 Uiso 1 1 calc R . .
C54 C 0.4379(5) 0.5986(6) 1.7710(4) 0.0635(16) Uani 1 1 d . . .
H54A H 0.3976 0.5516 1.7247 0.076 Uiso 1 1 calc R . .
C55 C 0.4589(6) 0.7194(7) 1.7677(5) 0.078(2) Uani 1 1 d . . .
H55A H 0.4389 0.7734 1.7160 0.093 Uiso 1 1 calc R . .
Cl1 Cl 1.5177(2) 1.0453(2) 1.64129(15) 0.1019(6) Uani 1 1 d D . .
C01 C 1.5644(6) 1.0232(12) 1.5199(4) 0.206(7) Uani 1 1 d D . .
H01A H 1.5948 1.0989 1.4887 0.247 Uiso 1 1 calc R . .
H01B H 1.6415 0.9648 1.5095 0.247 Uiso 1 1 calc R . .

loop_
_atom_site_aniso_label
_atom_site_aniso_U_11
_atom_site_aniso_U_22
_atom_site_aniso_U_33
_atom_site_aniso_U_23
_atom_site_aniso_U_13
_atom_site_aniso_U_12
Fe1 0.0362(3) 0.0382(3) 0.0269(3) -0.0016(2) -0.0025(2) -0.0004(2)
P1 0.0394(6) 0.0375(6) 0.0309(5) -0.0013(4) -0.0056(4) -0.0031(5)
P2 0.0391(6) 0.0371(6) 0.0300(5) -0.0036(4) -0.0038(4) -0.0007(5)
N3 0.097(4) 0.077(3) 0.036(2) 0.011(2) -0.006(2) -0.032(3)
N1 0.051(2) 0.041(2) 0.030(2) 0.0027(16) -0.0018(16) -0.0048(17)
N2 0.077(3) 0.114(4) 0.034(2) -0.006(3) -0.001(2) -0.010(3)
C1 0.045(3) 0.046(3) 0.041(3) 0.004(2) -0.004(2) -0.008(2)
C2 0.045(3) 0.074(3) 0.033(3) 0.011(2) 0.001(2) -0.006(2)
C3 0.040(2) 0.046(3) 0.041(2) -0.003(2) -0.0016(19) 0.0010(19)
C4 0.044(3) 0.045(3) 0.052(3) -0.008(2) -0.014(2) 0.002(2)
C11 0.041(2) 0.043(2) 0.033(2) -0.0032(18) -0.0088(18) -0.0030(19)
C12 0.051(3) 0.044(3) 0.040(2) -0.001(2) -0.012(2) -0.009(2)
C13 0.045(3) 0.060(3) 0.035(2) 0.010(2) -0.0085(19) -0.006(2)
C14 0.062(3) 0.069(3) 0.032(2) -0.006(2) -0.006(2) -0.003(3)
C15 0.079(4) 0.050(3) 0.040(3) -0.015(2) -0.004(2) -0.008(3)
C16 0.052(3) 0.046(3) 0.037(2) 0.001(2) -0.004(2) -0.004(2)
C21 0.053(3) 0.046(3) 0.028(2) -0.0069(19) 0.0033(19) -0.009(2)
C22 0.048(3) 0.058(3) 0.048(3) -0.012(2) 0.003(2) -0.011(2)
C23 0.067(4) 0.064(4) 0.071(4) -0.016(3) 0.021(3) -0.024(3)
C24 0.106(5) 0.056(4) 0.072(4) 0.003(3) 0.018(4) -0.037(4)
C25 0.106(5) 0.056(4) 0.076(4) 0.019(3) -0.019(4) -0.022(3)
C26 0.071(3) 0.048(3) 0.054(3) 0.008(2) -0.013(3) -0.012(3)
C31 0.047(2) 0.036(2) 0.033(2) -0.0009(18) -0.0012(18) 0.0013(19)
C32 0.046(3) 0.050(3) 0.042(2) -0.011(2) -0.006(2) 0.004(2)
C33 0.067(3) 0.065(3) 0.046(3) -0.012(2) -0.019(3) 0.005(3)
C34 0.078(4) 0.068(3) 0.039(3) -0.020(2) -0.009(3) 0.006(3)
C35 0.072(4) 0.070(4) 0.047(3) -0.028(3) 0.004(3) 0.015(3)
C36 0.051(3) 0.063(3) 0.048(3) -0.015(2) -0.009(2) 0.011(2)
C41 0.047(3) 0.036(2) 0.037(2) -0.0027(18) -0.0005(19) 0.0040(19)
C42 0.050(3) 0.060(3) 0.063(3) 0.013(3) -0.015(2) -0.005(2)
C43 0.069(4) 0.073(4) 0.072(4) 0.026(3) -0.018(3) 0.001(3)
C44 0.074(4) 0.050(3) 0.065(4) 0.017(3) 0.011(3) 0.002(3)
C45 0.066(4) 0.055(3) 0.074(4) 0.004(3) -0.001(3) -0.014(3)
C46 0.063(3) 0.049(3) 0.058(3) 0.004(2) -0.012(3) -0.012(2)
C51 0.058(3) 0.063(4) 0.096(5) -0.035(4) 0.020(3) -0.002(3)
C52 0.041(3) 0.138(6) 0.027(2) -0.013(3) 0.003(2) 0.000(3)
C53 0.050(3) 0.053(3) 0.096(5) 0.018(3) 0.034(3) 0.002(2)
C54 0.038(3) 0.104(5) 0.049(3) -0.029(3) 0.001(2) -0.007(3)
C55 0.046(3) 0.109(6) 0.069(4) 0.024(4) 0.014(3) 0.030(3)
Cl1 0.1059(14) 0.1154(16) 0.0861(13) -0.0124(11) -0.0159(11) -0.0098(12)
C01 0.138(11) 0.146(11) 0.32(2) -0.021(12) 0.011(13) -0.011(9)

loop_
_atom_type_symbol
_atom_type_description
_atom_type_scat_dispersion_real
_atom_type_scat_dispersion_imag
_atom_type_scat_source
C C 0.0033 0.0016 'International Tables Vol C Tables 4.2.6.8 and 6.1.1.4'
H H 0.0000 0.0000 'International Tables Vol C Tables 4.2.6.8 and 6.1.1.4'
N N 0.0061 0.0033 'International Tables Vol C Tables 4.2.6.8 and 6.1.1.4'
P P 0.1023 0.0942 'International Tables Vol C Tables 4.2.6.8 and 6.1.1.4'
Cl Cl 0.1484 0.1585 'International Tables Vol C Tables 4.2.6.8 and 6.1.1.4'
Fe Fe 0.3463 0.8444 'International Tables Vol C Tables 4.2.6.8 and 6.1.1.4'

loop_
_geom_angle_atom_site_label_1
_geom_angle_atom_site_label_2
_geom_angle_atom_site_label_3
_geom_angle
_geom_angle_site_symmetry_1
_geom_angle_site_symmetry_3
_geom_angle_publ_flag
N1 Fe1 C52 150.6(2) . . ?
N1 Fe1 C53 139.6(2) . . ?
C52 Fe1 C53 39.7(2) . . ?
N1 Fe1 C55 89.2(2) . . ?
C52 Fe1 C55 64.0(2) . . ?
C53 Fe1 C55 64.3(2) . . ?
N1 Fe1 C51 111.8(2) . . ?
C52 Fe1 C51 39.1(3) . . ?
C53 Fe1 C51 65.7(2) . . ?
C55 Fe1 C51 37.6(3) . . ?
N1 Fe1 C54 101.3(2) . . ?
C52 Fe1 C54 65.6(2) . . ?
C53 Fe1 C54 39.3(2) . . ?
C55 Fe1 C54 37.8(3) . . ?
C51 Fe1 C54 64.4(2) . . ?
N1 Fe1 P1 93.48(12) . . ?
C52 Fe1 P1 94.88(16) . . ?
C53 Fe1 P1 126.8(2) . . ?
C55 Fe1 P1 130.2(2) . . ?
C51 Fe1 P1 97.41(19) . . ?
C54 Fe1 P1 159.82(15) . . ?
N1 Fe1 P2 86.56(11) . . ?
C52 Fe1 P2 122.0(2) . . ?
C53 Fe1 P2 96.57(16) . . ?
C55 Fe1 P2 142.7(2) . . ?
C51 Fe1 P2 160.6(2) . . ?
C54 Fe1 P2 107.23(19) . . ?
P1 Fe1 P2 87.10(5) . . ?
C11 P1 C21 102.1(2) . . ?
C11 P1 C4 101.5(2) . . ?
C21 P1 C4 105.0(2) . . ?
C11 P1 Fe1 118.31(15) . . ?
C21 P1 Fe1 117.63(16) . . ?
C4 P1 Fe1 110.32(15) . . ?
C31 P2 C41 101.8(2) . . ?
C31 P2 C3 102.2(2) . . ?
C41 P2 C3 106.3(2) . . ?
C31 P2 Fe1 118.36(14) . . ?
C41 P2 Fe1 118.65(14) . . ?
C3 P2 Fe1 107.81(15) . . ?
C2 N3 C1 121.6(5) . . ?
C1 N1 Fe1 171.3(4) . . ?
N1 C1 N3 172.1(5) . . ?
N2 C2 N3 173.0(6) . . ?
C4 C3 P2 111.0(3) . . ?
C3 C4 P1 109.1(3) . . ?
C16 C11 C12 118.3(4) . . ?
C16 C11 P1 121.9(3) . . ?
C12 C11 P1 119.7(3) . . ?
C13 C12 C11 120.9(4) . . ?
C14 C13 C12 120.1(4) . . ?
C15 C14 C13 119.7(4) . . ?
C14 C15 C16 120.8(5) . . ?
C15 C16 C11 120.1(4) . . ?
C22 C21 C26 118.5(5) . . ?
C22 C21 P1 122.8(4) . . ?
C26 C21 P1 118.6(4) . . ?
C23 C22 C21 120.1(6) . . ?
C24 C23 C22 121.1(6) . . ?
C23 C24 C25 120.1(5) . . ?
C24 C25 C26 119.5(6) . . ?
C25 C26 C21 120.7(5) . . ?
C32 C31 C36 119.0(4) . . ?
C32 C31 P2 120.1(3) . . ?
C36 C31 P2 120.9(3) . . ?
C31 C32 C33 120.3(4) . . ?
C34 C33 C32 120.2(5) . . ?
C35 C34 C33 120.0(5) . . ?
C34 C35 C36 120.9(5) . . ?
C35 C36 C31 119.7(5) . . ?
C42 C41 C46 117.9(4) . . ?
C42 C41 P2 122.7(4) . . ?
C46 C41 P2 119.3(4) . . ?
C41 C42 C43 120.8(5) . . ?
C44 C43 C42 120.8(5) . . ?
C43 C44 C45 119.4(5) . . ?
C44 C45 C46 120.3(5) . . ?
C41 C46 C45 120.8(5) . . ?
C55 C51 C52 107.1(6) . . ?
C55 C51 Fe1 71.1(3) . . ?
C52 C51 Fe1 69.2(3) . . ?
C51 C52 C53 107.8(5) . . ?
C51 C52 Fe1 71.8(3) . . ?
C53 C52 Fe1 70.4(3) . . ?
C54 C53 C52 106.9(5) . . ?
C54 C53 Fe1 71.5(3) . . ?
C52 C53 Fe1 69.9(3) . . ?
C55 C54 C53 106.8(5) . . ?
C55 C54 Fe1 71.0(3) . . ?
C53 C54 Fe1 69.2(3) . . ?
C51 C55 C54 111.4(6) . . ?
C51 C55 Fe1 71.3(3) . . ?
C54 C55 Fe1 71.3(3) . . ?
C01 C01 Cl1 108.6(5) 2_878 . ?

loop_
_geom_bond_atom_site_label_1
_geom_bond_atom_site_label_2
_geom_bond_distance
_geom_bond_site_symmetry_2
_geom_bond_publ_flag
Fe1 N1 1.928(4) . ?
Fe1 C52 2.055(5) . ?
Fe1 C53 2.061(5) . ?
Fe1 C55 2.086(5) . ?
Fe1 C51 2.088(5) . ?
Fe1 C54 2.090(5) . ?
Fe1 P1 2.2066(12) . ?
Fe1 P2 2.2111(12) . ?
P1 C11 1.831(4) . ?
P1 C21 1.831(5) . ?
P1 C4 1.850(5) . ?
P2 C31 1.830(4) . ?
P2 C41 1.830(4) . ?
P2 C3 1.837(4) . ?
N3 C2 1.310(7) . ?
N3 C1 1.311(6) . ?
N1 C1 1.138(5) . ?
N2 C2 1.141(7) . ?
C3 C4 1.530(6) . ?
C11 C16 1.394(6) . ?
C11 C12 1.394(6) . ?
C12 C13 1.382(6) . ?
C13 C14 1.380(7) . ?
C14 C15 1.369(7) . ?
C15 C16 1.389(6) . ?
C21 C22 1.386(7) . ?
C21 C26 1.388(7) . ?
C22 C23 1.370(8) . ?
C23 C24 1.360(9) . ?
C24 C25 1.374(9) . ?
C25 C26 1.384(7) . ?
C31 C32 1.380(6) . ?
C31 C36 1.396(6) . ?
C32 C33 1.387(6) . ?
C33 C34 1.374(7) . ?
C34 C35 1.360(8) . ?
C35 C36 1.383(7) . ?
C41 C42 1.377(7) . ?
C41 C46 1.379(7) . ?
C42 C43 1.379(7) . ?
C43 C44 1.359(8) . ?
C44 C45 1.362(8) . ?
C45 C46 1.387(7) . ?
C51 C55 1.344(9) . ?
C51 C52 1.385(9) . ?
C52 C53 1.399(9) . ?
C53 C54 1.397(8) . ?
C54 C55 1.352(9) . ?
Cl1 C01 1.767(5) . ?
C01 C01 1.531(5) 2_878 ?
